data_7015822
loop_
_publ_author_name
'Arrowsmith, Rory L.'
'Waghorn, Philip A.'
'Jones, Michael W.'
'Bauman, Andreas'
'Brayshaw, Simon K.'
'Hu, Zhiyuan'
'Kociok-K\"ohn, Gabriele'
'Mindt, Thomas L.'
'Tyrrell, Rex M.'
'Botchway, Stanley W.'
'Dilworth, Jonathan R.'
'Pascu, Sofia I.'

_publ_section_title
;
 Fluorescent gallium and indium bis(thiosemicarbazonates) and their
 radiolabelled analogues: Synthesis, structures and cellular confocal
 fluorescence imaging investigations.
;
_journal_issue 23
_journal_name_full 'Dalton transactions (Cambridge, England : 2003)'
_journal_page_first 6238
_journal_page_last 6252
_journal_paper_doi 10.1039/c1dt10126a
_journal_volume 40
_journal_year 2011
_chemical_formula_moiety 'C40.00 H36.00 Cl2 Ga2 N12.00 S4'
_chemical_formula_sum 'C40 H36 Cl2 Ga2 N12 S4'
_chemical_formula_weight 1023.42
_space_group_IT_number 2
_symmetry_cell_setting triclinic
_symmetry_space_group_name_Hall '-P 1'
_symmetry_space_group_name_H-M 'P -1'
_atom_sites_solution_hydrogens geom
_atom_sites_solution_primary direct
_audit_creation_date 10-03-19
_audit_creation_method CRYSTALS_ver_12.80
_cell_angle_alpha 85.0325(8)
_cell_angle_beta 78.5068(9)
_cell_angle_gamma 78.8082(7)
_cell_formula_units_Z 2
_cell_length_a 13.5804(2)
_cell_length_b 13.9045(2)
_cell_length_c 14.2719(3)
_cell_measurement_reflns_used 11684
_cell_measurement_temperature 150
_cell_measurement_theta_max 27
_cell_measurement_theta_min 5
_cell_volume 2587.46(8)
_computing_cell_refinement 'DENZO/SCALEPACK (Otwinowski & Minor, 1997)'
_computing_data_collection 'Nonius (1997-2001). COLLECT.'
_computing_data_reduction 'DENZO/SCALEPACK (Otwinowski & Minor, 1997)'
_computing_molecular_graphics 'CAMERON (Watkin et al., 1996)'
_computing_publication_material 'CRYSTALS (Betteridge et al., 2003)'
_computing_structure_refinement 'CRYSTALS (Betteridge et al., 2003)'
_computing_structure_solution 'SIR97 (Altomare et al., 1999)'
_diffrn_ambient_temperature 150
_diffrn_measured_fraction_theta_full 0.990
_diffrn_measured_fraction_theta_max 0.982
_diffrn_measurement_device_type 'Nonius Kappa CCD'
_diffrn_measurement_method \w
_diffrn_radiation_monochromator graphite
_diffrn_radiation_type 'Mo K\a'
_diffrn_radiation_wavelength 0.71073
_diffrn_reflns_av_R_equivalents 0.014
_diffrn_reflns_limit_h_max 17
_diffrn_reflns_limit_h_min -17
_diffrn_reflns_limit_k_max 18
_diffrn_reflns_limit_k_min -17
_diffrn_reflns_limit_l_max 18
_diffrn_reflns_limit_l_min 0
_diffrn_reflns_number 11684
_diffrn_reflns_theta_full 25.000
_diffrn_reflns_theta_max 27.501
_diffrn_reflns_theta_min 5.118
_diffrn_standards_number 0
_exptl_absorpt_coefficient_mu 1.345
_exptl_absorpt_correction_T_max 0.87
_exptl_absorpt_correction_T_min 0.76
_exptl_absorpt_correction_type multi-scan
_exptl_absorpt_process_details 'DENZO/SCALEPACK (Otwinowski & Minor, 1997)'
_exptl_crystal_colour red
_exptl_crystal_density_diffrn 1.314
_exptl_crystal_description needle
_exptl_crystal_F_000 1040.000
_exptl_crystal_size_max 0.30
_exptl_crystal_size_mid 0.20
_exptl_crystal_size_min 0.10
_platon_squeeze_details ' ?'
_refine_diff_density_max 1.64
_refine_diff_density_min -1.65
_refine_ls_extinction_method None
_refine_ls_goodness_of_fit_ref 1.0999
_refine_ls_hydrogen_treatment noref
_refine_ls_matrix_type full
_refine_ls_number_parameters 613
_refine_ls_number_reflns 7921
_refine_ls_number_restraints 244
_refine_ls_R_factor_all 0.1010
_refine_ls_R_factor_gt 0.0748
_refine_ls_shift/su_max 0.019294
_refine_ls_structure_factor_coef F
_refine_ls_weighting_details
;
Method, part 1, Chebychev polynomial, (Watkin, 1994, Prince, 1982)
[weight] = 1.0/[A~0~*T~0~(x)+A~1~*T~1~(x) ... +A~n-1~]*T~n-1~(x)]
where A~i~ are the Chebychev coefficients listed below and x= Fcalc/Fmax
Method = Robust Weighting (Prince, 1982)
W = [weight] * [1-(deltaF/6*sigmaF)^2^]^2^
A~i~ are:
2.61 1.03 1.75
;
_refine_ls_weighting_scheme calc
_refine_ls_wR_factor_all 0.1093
_refine_ls_wR_factor_gt 0.0889
_refine_ls_wR_factor_ref 0.0889
_reflns_limit_h_max 17
_reflns_limit_h_min -17
_reflns_limit_k_max 18
_reflns_limit_k_min -17
_reflns_limit_l_max 18
_reflns_limit_l_min 0
_reflns_number_gt 7921
_reflns_number_total 11684
_reflns_threshold_expression I>3.00u(I)
_oxford_diffrn_Wilson_B_factor 3.57
_oxford_diffrn_Wilson_scale 2.74
_oxford_refine_ls_scale 0.6481(15)
_cod_data_source_file c1dt10126a.txt
_cod_data_source_block complex_4b
_cod_depositor_comments
;
The following automatic conversions were performed:
'_symmetry_cell_setting' value 'Triclinic' changed to 'triclinic'
according to '/home/saulius/struct/CIF-dictionaries/cif_core.dic'
dictionary named 'cif_core.dic' version 2.4.1 from 2010-06-29.

Automatic conversion script
Id: cif_fix_enum 1555 2011-01-17 13:19:09Z saulius 
;
_cod_original_sg_symbol_H-M 'P -1 '
_cod_original_formula_sum 'C40.00 H36.00 Cl2 Ga2 N12.00 S4'
_cod_database_code 7015822

loop_
_symmetry_equiv_pos_as_xyz
x,y,z
-x,-y,-z

loop_
_atom_site_label
_atom_site_type_symbol
_atom_site_fract_x
_atom_site_fract_y
_atom_site_fract_z
_atom_site_U_iso_or_equiv
_atom_site_occupancy
_atom_site_adp_type
_atom_site_refinement_flags_posn
_atom_site_refinement_flags_adp
_atom_site_refinement_flags_occupancy
_atom_site_disorder_assembly
_atom_site_disorder_group
_atom_site_attached_hydrogens
Ga1 Ga 0.58850(5) 0.29399(4) 0.36478(4) 0.0444 1.0000 Uani . . . . . .
Ga2 Ga 0.96537(5) -0.07461(5) 0.20235(4) 0.0528 1.0000 Uani . . . . . .
Cl1 Cl 0.72985(10) 0.33994(9) 0.38944(10) 0.0504 1.0000 Uani . . . . . .
Cl2 Cl 0.82215(14) -0.11493(11) 0.17886(11) 0.0623 1.0000 Uani . . . . . .
S1 S 0.61229(13) 0.30527(11) 0.18424(11) 0.0578 1.0000 Uani . . . . . .
S2 S 0.45224(11) 0.41189(10) 0.41384(12) 0.0527 1.0000 Uani . . . . . .
S3 S 0.98917(14) 0.06761(12) 0.08552(12) 0.0653 1.0000 Uani . . . . . .
S4 S 1.09546(16) -0.20049(13) 0.15165(11) 0.0701 1.0000 Uani . . . . . .
N1 N 0.6304(4) 0.1660(3) 0.3113(3) 0.0448 1.0000 Uani . U . . . .
N2 N 0.6550(3) 0.0721(3) 0.3462(3) 0.0431 1.0000 Uani . U . . . .
N3 N 0.5415(3) 0.2240(3) 0.4924(3) 0.0454 1.0000 Uani . U . . . .
N4 N 0.4817(4) 0.2784(3) 0.5645(3) 0.0501 1.0000 Uani . U . . . .
N5 N 0.6924(4) 0.1114(4) 0.1568(3) 0.0541 1.0000 Uani . U . . . .
N6 N 0.3773(5) 0.4246(4) 0.5969(4) 0.0669 1.0000 Uani . U . . . .
N7 N 0.9254(4) 0.0530(4) 0.2634(3) 0.0535 1.0000 Uani . U . . . .
N8 N 0.8853(4) 0.0841(4) 0.3523(3) 0.0528 1.0000 Uani . U . . . .
N9 N 0.9747(5) -0.1370(4) 0.3342(4) 0.0704 1.0000 Uani . U . . . .
N10 N 1.0029(8) -0.2383(7) 0.3385(6) 0.0690 0.6667 Uani . U . . . .
N11 N 1.0884(8) -0.3705(7) 0.2543(6) 0.0743 0.6667 Uani . U . . . .
N12 N 0.8941(4) 0.2176(4) 0.2003(3) 0.0560 1.0000 Uani . U . . . .
N13 N 1.0517(17) -0.2221(15) 0.3468(13) 0.0724 0.3333 Uani . U . . . .
N14 N 1.1732(16) -0.3383(15) 0.2729(13) 0.0776 0.3333 Uani . U . . . .
C1 C 0.6496(4) 0.1818(4) 0.2144(4) 0.0491 1.0000 Uani . U . . . .
C2 C 0.6291(4) 0.0597(3) 0.4389(3) 0.0380 1.0000 Uani . . . . . .
C3 C 0.5715(4) 0.1304(4) 0.5114(3) 0.0397 1.0000 Uani . . . . . .
C4 C 0.4396(5) 0.3652(4) 0.5337(4) 0.0553 1.0000 Uani . U . . . .
C5 C 0.6469(4) -0.0368(4) 0.4887(3) 0.0398 1.0000 Uani . . . . . .
C6 C 0.6936(4) -0.1279(4) 0.4594(4) 0.0432 1.0000 Uani . . . . . .
C7 C 0.6981(4) -0.2063(4) 0.5293(4) 0.0496 1.0000 Uani . . . . . .
C8 C 0.6572(5) -0.1945(4) 0.6245(4) 0.0501 1.0000 Uani . . . . . .
C9 C 0.5564(5) -0.0739(5) 0.7516(4) 0.0548 1.0000 Uani . . . . . .
C10 C 0.5089(5) 0.0202(5) 0.7689(4) 0.0569 1.0000 Uani . . . . . .
C11 C 0.5068(4) 0.0959(4) 0.6957(4) 0.0492 1.0000 Uani . . . . . .
C12 C 0.5544(4) 0.0733(4) 0.6043(3) 0.0414 1.0000 Uani . . . . . .
C13 C 0.6028(4) -0.0237(4) 0.5855(4) 0.0426 1.0000 Uani . . . . . .
C14 C 0.6058(4) -0.1006(4) 0.6564(4) 0.0454 1.0000 Uani . . . . . .
C15 C 1.111(2) -0.2517(18) 0.2645(16) 0.0744 0.3333 Uani . U . . . .
C16 C 0.9344(4) -0.0927(5) 0.4145(4) 0.0559 1.0000 Uani . . . . . .
C17 C 0.8913(4) 0.0117(5) 0.4184(4) 0.0528 1.0000 Uani . . . . . .
C18 C 0.9294(5) 0.1230(4) 0.1915(4) 0.0530 1.0000 Uani . U . . . .
C19 C 0.9264(4) -0.1366(4) 0.5147(4) 0.0496 1.0000 Uani . . . . . .
C20 C 0.9546(5) -0.2267(5) 0.5571(4) 0.0592 1.0000 Uani . . . . . .
C21 C 0.9283(5) -0.2363(5) 0.6584(4) 0.0582 1.0000 Uani . . . . . .
C22 C 0.8780(5) -0.1602(5) 0.7154(4) 0.0543 1.0000 Uani . . . . . .
C23 C 0.8003(5) 0.0219(5) 0.7192(4) 0.0618 1.0000 Uani . . . . . .
C24 C 0.7793(5) 0.1090(6) 0.6673(5) 0.0654 1.0000 Uani . . . . . .
C25 C 0.8051(5) 0.1161(5) 0.5668(5) 0.0573 1.0000 Uani . . . . . .
C26 C 0.8544(4) 0.0327(5) 0.5189(4) 0.0507 1.0000 Uani . . . . . .
C27 C 0.8767(4) -0.0571(4) 0.5719(4) 0.0472 1.0000 Uani . . . . . .
C404 C 1.0568(10) -0.2738(9) 0.2568(7) 0.0701 0.6667 Uani . U . . . .
C28 C 0.8509(4) -0.0655(5) 0.6714(4) 0.0505 1.0000 Uani . . . . . .
C101 C 0.7125(5) 0.1228(5) 0.0511(4) 0.0619 1.0000 Uani D U . . . .
C102 C 0.6566(9) 0.0616(8) 0.0115(8) 0.0630 0.5000 Uani D U . . . .
C103 C 0.6911(11) -0.0200(8) -0.0299(8) 0.0644 0.5000 Uani D U . . . .
C104 C 0.6264(8) 0.1183(10) 0.0056(8) 0.0659 0.5000 Uani D U . . . .
C105 C 0.5878(11) 0.1820(10) -0.0543(9) 0.0699 0.5000 Uani D U . . . .
C204 C 0.3617(5) 0.4011(5) 0.6984(6) 0.0796 1.0000 Uani D U . . . .
C205 C 0.2724(5) 0.3544(6) 0.7286(6) 0.0908 1.0000 Uani D U . . . .
C206 C 0.1902(7) 0.3866(7) 0.7877(7) 0.0996 1.0000 Uani D U . . . .
C301 C 0.8980(5) 0.2910(5) 0.1224(5) 0.0647 1.0000 Uani D U . . . .
C302 C 0.9747(9) 0.3517(9) 0.1203(11) 0.0695 0.5000 Uani D U . . . .
C303 C 1.0168(11) 0.4280(8) 0.1114(11) 0.0733 0.5000 Uani D U . . . .
C304 C 1.0618(8) -0.4398(9) 0.3358(7) 0.0800 0.6667 Uani D U . . . .
C305 C 1.1280(6) -0.4465(5) 0.4058(5) 0.0848 1.0000 Uani D U . . . .
C306 C 1.1643(7) -0.5255(6) 0.4507(6) 0.0914 1.0000 Uani D U . . . .
C402 C 0.9979(6) 0.3198(11) 0.0947(9) 0.0681 0.5000 Uani D U . . . .
C403 C 1.0592(11) 0.3159(11) 0.0133(8) 0.0718 0.5000 Uani D U . . . .
C405 C 1.2040(14) -0.3874(15) 0.3609(16) 0.0815 0.3333 Uani D U . . . .
H61 H 0.7230 -0.1384 0.3941 0.0611 1.0000 Uiso . . . . . .
H71 H 0.7306 -0.2704 0.5096 0.0701 1.0000 Uiso . . . . . .
H81 H 0.6623 -0.2478 0.6694 0.0729 1.0000 Uiso . . . . . .
H91 H 0.5583 -0.1218 0.8017 0.0760 1.0000 Uiso . . . . . .
H101 H 0.4755 0.0348 0.8316 0.0798 1.0000 Uiso . . . . . .
H111 H 0.4741 0.1615 0.7103 0.0689 1.0000 Uiso . . . . . .
H201 H 0.9880 -0.2824 0.5207 0.0812 1.0000 Uiso . . . . . .
H211 H 0.9482 -0.2996 0.6888 0.0800 1.0000 Uiso . . . . . .
H221 H 0.8607 -0.1703 0.7832 0.0769 1.0000 Uiso . . . . . .
H231 H 0.7826 0.0192 0.7868 0.0831 1.0000 Uiso . . . . . .
H241 H 0.7458 0.1659 0.7008 0.0900 1.0000 Uiso . . . . . .
H251 H 0.7911 0.1767 0.5316 0.0831 1.0000 Uiso . . . . . .
H1051 H 0.6036 0.2409 -0.0780 0.0931 0.5000 Uiso . . . . . .
H1052 H 0.5235 0.1677 -0.0774 0.0931 0.5000 Uiso . . . . . .
H2051 H 0.2762 0.2926 0.7001 0.1193 1.0000 Uiso . . . . . .
H2061 H 0.1781 0.4545 0.8135 0.1283 1.0000 Uiso . . . . . .
H2062 H 0.1264 0.3582 0.7993 0.1283 1.0000 Uiso . . . . . .
H3061 H 1.2094 -0.5250 0.4968 0.1258 1.0000 Uiso . . . . . .
H3062 H 1.1436 -0.5881 0.4428 0.1255 1.0000 Uiso . . . . . .
H1 H 0.8656 0.2367 0.2589 0.0823 1.0000 Uiso . . . . . .
H2 H 0.9047 0.2613 0.0600 0.1129 1.0000 Uiso . . . . . .
H3 H 1.1034 -0.3911 0.1934 0.1341 0.6667 Uiso . . . . . .
H4 H 0.3422 0.4796 0.5764 0.0922 1.0000 Uiso . . . . . .
H5 H 0.8345 0.3381 0.1263 0.1132 1.0000 Uiso . . . . . .
H1041 H 0.5968 0.0571 0.0260 0.0739 0.5000 Uiso . . . . . .
H1021 H 0.5818 0.0876 0.0175 0.0709 0.5000 Uiso . . . . . .
H1031 H 0.7687 -0.0537 -0.0400 0.0717 0.5000 Uiso . . . . . .
H1032 H 0.6469 -0.0601 -0.0556 0.0717 0.5000 Uiso . . . . . .
H1011 H 0.7343 0.1878 0.0309 0.0700 0.5000 Uiso . . . . . .
H1012 H 0.7716 0.0692 0.0239 0.0700 0.5000 Uiso . . . . . .
H1013 H 0.7893 0.1012 0.0455 0.0700 0.5000 Uiso . . . . . .
H1014 H 0.6781 0.1851 0.0797 0.0700 0.5000 Uiso . . . . . .
H3021 H 0.9441 0.3742 0.2002 0.0803 0.5000 Uiso . . . . . .
H3031 H 1.0560 0.4597 0.1355 0.0834 0.5000 Uiso . . . . . .
H3032 H 1.0635 0.4180 0.0230 0.0834 0.5000 Uiso . . . . . .
H4021 H 1.0196 0.3513 0.1505 0.0777 0.5000 Uiso . . . . . .
H4031 H 1.1240 0.3412 -0.0026 0.0804 0.5000 Uiso . . . . . .
H4032 H 1.0346 0.2913 -0.0444 0.0804 0.5000 Uiso . . . . . .
H6 H 1.2041 -0.3730 0.2097 0.0910 0.3333 Uiso . . . . . .
H4051 H 1.2745 -0.4285 0.3487 0.0948 0.3333 Uiso . . . . . .
H4052 H 1.2060 -0.3347 0.4071 0.0948 0.3333 Uiso . . . . . .
H7 H 0.7136 0.0455 0.1840 0.0500 1.0000 Uiso . . . . . .
H2041 H 0.3501 0.4623 0.7349 0.0901 1.0000 Uiso . . . . . .
H2042 H 0.4231 0.3551 0.7157 0.0901 1.0000 Uiso . . . . . .
H3051 H 1.1468 -0.3832 0.4195 0.0962 0.6667 Uiso . . . . . .
H3052 H 1.0541 -0.4269 0.4010 0.0962 0.3333 Uiso . . . . . .
H3041 H 1.0703 -0.5062 0.3102 0.0911 0.6667 Uiso . . . . . .
H3042 H 0.9901 -0.4177 0.3675 0.0911 0.6667 Uiso . . . . . .

loop_
_atom_site_aniso_label
_atom_site_aniso_U_11
_atom_site_aniso_U_22
_atom_site_aniso_U_33
_atom_site_aniso_U_23
_atom_site_aniso_U_13
_atom_site_aniso_U_12
Ga1 0.0496(3) 0.0324(3) 0.0478(3) 0.0031(2) -0.0025(2) -0.0081(2)
Ga2 0.0688(4) 0.0463(3) 0.0332(3) -0.0050(2) 0.0073(3) -0.0016(3)
Cl1 0.0481(7) 0.0398(6) 0.0597(8) -0.0030(5) -0.0033(6) -0.0064(5)
Cl2 0.0808(10) 0.0512(8) 0.0504(7) -0.0072(6) 0.0006(7) -0.0124(7)
S1 0.0701(9) 0.0487(7) 0.0496(7) 0.0138(6) -0.0081(7) -0.0089(7)
S2 0.0499(7) 0.0340(6) 0.0701(9) 0.0045(6) -0.0043(6) -0.0077(5)
S3 0.0753(10) 0.0561(9) 0.0510(8) -0.0028(6) 0.0096(7) -0.0007(8)
S4 0.0908(12) 0.0615(9) 0.0377(7) -0.0010(6) 0.0080(7) 0.0143(8)
N1 0.0550(17) 0.0426(15) 0.0351(14) 0.0045(12) -0.0031(13) -0.0132(14)
N2 0.0535(18) 0.0409(16) 0.0341(16) 0.0025(13) -0.0034(14) -0.0135(15)
N3 0.0510(18) 0.0358(16) 0.0493(18) -0.0074(14) -0.0009(15) -0.0138(14)
N4 0.0552(17) 0.0394(14) 0.0542(17) -0.0100(13) 0.0009(14) -0.0126(13)
N5 0.0651(18) 0.0563(17) 0.0380(15) 0.0024(13) -0.0006(14) -0.0155(15)
N6 0.074(2) 0.0480(17) 0.0719(19) -0.0150(15) 0.0041(17) -0.0072(16)
N7 0.0589(18) 0.0529(17) 0.0418(15) 0.0021(13) -0.0007(14) -0.0040(15)
N8 0.057(2) 0.0513(19) 0.0439(17) -0.0006(15) -0.0003(16) -0.0046(17)
N9 0.085(3) 0.068(2) 0.0479(19) 0.0042(18) -0.001(2) -0.002(2)
N10 0.082(3) 0.067(2) 0.049(2) 0.0034(19) -0.004(2) -0.005(2)
N11 0.086(3) 0.068(2) 0.059(2) 0.004(2) -0.006(2) -0.003(2)
N12 0.0631(18) 0.0531(16) 0.0462(16) 0.0033(14) -0.0035(15) -0.0066(15)
N13 0.086(3) 0.069(3) 0.051(2) 0.005(2) -0.002(2) -0.001(2)
N14 0.088(3) 0.073(3) 0.059(3) 0.006(2) -0.005(3) 0.002(2)
C1 0.0590(18) 0.0498(16) 0.0368(14) 0.0050(13) -0.0030(14) -0.0146(15)
C2 0.044(3) 0.034(2) 0.035(2) -0.0022(17) -0.0039(19) -0.0081(19)
C3 0.043(3) 0.038(2) 0.039(2) -0.0008(19) -0.0050(19) -0.013(2)
C4 0.0614(18) 0.0409(15) 0.0611(18) -0.0108(14) 0.0008(16) -0.0117(15)
C5 0.046(3) 0.041(2) 0.033(2) 0.0013(18) -0.0044(19) -0.014(2)
C6 0.048(3) 0.037(2) 0.045(3) -0.002(2) -0.007(2) -0.008(2)
C7 0.055(3) 0.038(3) 0.056(3) 0.002(2) -0.009(2) -0.012(2)
C8 0.057(3) 0.041(3) 0.053(3) 0.013(2) -0.013(2) -0.014(2)
C9 0.069(4) 0.059(3) 0.040(3) 0.013(2) -0.011(3) -0.026(3)
C10 0.068(4) 0.069(4) 0.034(2) -0.005(2) 0.003(2) -0.024(3)
C11 0.057(3) 0.053(3) 0.038(2) -0.008(2) -0.001(2) -0.017(3)
C12 0.047(3) 0.042(3) 0.034(2) -0.0007(19) -0.003(2) -0.012(2)
C13 0.047(3) 0.045(3) 0.037(2) 0.003(2) -0.008(2) -0.014(2)
C14 0.054(3) 0.043(3) 0.041(3) 0.008(2) -0.007(2) -0.018(2)
C15 0.087(3) 0.071(3) 0.054(3) 0.005(2) -0.003(3) 0.001(3)
C16 0.050(3) 0.081(4) 0.031(2) -0.001(2) 0.004(2) -0.011(3)
C17 0.049(3) 0.069(4) 0.037(3) 0.005(2) -0.003(2) -0.012(3)
C18 0.0586(18) 0.0521(16) 0.0423(16) 0.0035(14) -0.0021(15) -0.0056(15)
C19 0.047(3) 0.062(3) 0.034(2) 0.003(2) -0.001(2) -0.006(3)
C20 0.063(4) 0.064(4) 0.045(3) 0.001(3) -0.006(3) -0.004(3)
C21 0.063(4) 0.062(4) 0.046(3) 0.017(3) -0.011(3) -0.010(3)
C22 0.054(3) 0.076(4) 0.033(2) 0.011(2) -0.007(2) -0.018(3)
C23 0.060(4) 0.079(4) 0.038(3) -0.003(3) 0.003(2) -0.006(3)
C24 0.057(4) 0.076(4) 0.059(4) -0.012(3) -0.008(3) -0.002(3)
C25 0.058(3) 0.052(3) 0.060(3) 0.004(3) -0.014(3) -0.004(3)
C26 0.045(3) 0.068(4) 0.038(3) 0.012(2) -0.007(2) -0.015(3)
C27 0.043(3) 0.056(3) 0.040(3) 0.004(2) -0.002(2) -0.010(2)
C404 0.083(3) 0.067(2) 0.052(2) 0.003(2) -0.005(2) -0.005(2)
C28 0.045(3) 0.070(4) 0.033(2) 0.004(2) -0.003(2) -0.011(3)
C101 0.074(2) 0.068(2) 0.0408(16) 0.0015(16) 0.0010(16) -0.0178(18)
C102 0.075(3) 0.071(3) 0.041(2) 0.002(2) 0.000(2) -0.019(2)
C103 0.077(3) 0.072(3) 0.042(3) 0.001(3) 0.000(3) -0.021(3)
C104 0.078(3) 0.071(3) 0.046(2) -0.001(2) -0.001(2) -0.018(2)
C105 0.082(3) 0.074(3) 0.050(3) 0.000(3) -0.003(3) -0.017(3)
C204 0.088(2) 0.061(2) 0.078(2) -0.0134(18) 0.006(2) -0.0038(19)
C205 0.096(3) 0.072(2) 0.091(3) -0.010(2) 0.009(2) -0.008(2)
C206 0.102(3) 0.081(3) 0.099(3) -0.008(3) 0.012(3) -0.006(3)
C301 0.073(2) 0.059(2) 0.0552(19) 0.0098(16) -0.0054(17) -0.0065(17)
C302 0.078(3) 0.063(3) 0.061(3) 0.010(2) -0.006(2) -0.009(2)
C303 0.081(3) 0.066(3) 0.066(3) 0.009(3) -0.006(3) -0.011(3)
C304 0.090(3) 0.072(2) 0.066(2) 0.008(2) -0.006(2) -0.002(2)
C305 0.093(3) 0.078(2) 0.072(2) 0.009(2) -0.009(2) -0.001(2)
C306 0.098(3) 0.083(3) 0.080(3) 0.012(2) -0.010(2) 0.001(3)
C402 0.075(3) 0.063(3) 0.059(3) 0.011(2) -0.004(2) -0.008(2)
C403 0.078(3) 0.067(3) 0.062(3) 0.011(3) -0.002(3) -0.008(3)
C405 0.091(3) 0.076(3) 0.066(3) 0.007(2) -0.007(2) 0.002(2)

loop_
_atom_type_symbol
_atom_type_scat_dispersion_real
_atom_type_scat_dispersion_imag
_atom_type_scat_Cromer_Mann_a1
_atom_type_scat_Cromer_Mann_b1
_atom_type_scat_Cromer_Mann_a2
_atom_type_scat_Cromer_Mann_b2
_atom_type_scat_Cromer_Mann_a3
_atom_type_scat_Cromer_Mann_b3
_atom_type_scat_Cromer_Mann_a4
_atom_type_scat_Cromer_Mann_b4
_atom_type_scat_Cromer_Mann_c
_atom_type_scat_source
C 0.0033 0.0016 2.3100 20.8439 1.0200 10.2075 1.5886 0.5687 0.8650 51.6512 0.2156 'International Tables Vol C 4.2.6.8 and 6.1.1.4'
H 0.0000 0.0000 0.4930 10.5109 0.3229 26.1257 0.1402 3.1424 0.0408 57.7998 0.0030 'International Tables Vol C 4.2.6.8 and 6.1.1.4'
Cl 0.1484 0.1585 11.4604 0.0104 7.1964 1.1662 6.2556 18.5194 1.6455 47.7784 -9.5574 'International Tables Vol C 4.2.6.8 and 6.1.1.4'
Ga 0.2307 1.6083 15.2354 3.0669 6.7006 0.2412 4.3591 10.7805 2.9623 61.4135 1.7189 'International Tables Vol C 4.2.6.8 and 6.1.1.4'
N 0.0061 0.0033 12.2126 0.0057 3.1322 9.8933 2.0125 28.9975 1.1663 0.5826 -11.5290 'International Tables Vol C 4.2.6.8 and 6.1.1.4'
S 0.1246 0.1234 6.9053 1.4679 5.2034 22.2151 1.4379 0.2536 1.5863 56.1720 0.8669 'International Tables Vol C 4.2.6.8 and 6.1.1.4'
O 0.0106 0.0060 3.0485 13.2771 2.2868 5.7011 1.5463 0.3239 0.8670 32.9089 0.2508 'International Tables Vol C 4.2.6.8 and 6.1.1.4'

loop_
_geom_angle_atom_site_label_1
_geom_angle_site_symmetry_1
_geom_angle_atom_site_label_2
_geom_angle_site_symmetry_2
_geom_angle_atom_site_label_3
_geom_angle_site_symmetry_3
_geom_angle
_geom_angle_publ_flag
Cl1 . Ga1 . S1 . 102.14(6) yes
Cl1 . Ga1 . S2 . 109.06(5) yes
S1 . Ga1 . S2 . 104.81(6) yes
Cl1 . Ga1 . N1 . 106.84(14) yes
S1 . Ga1 . N1 . 68.13(13) yes
S2 . Ga1 . N1 . 144.08(14) yes
Cl1 . Ga1 . N3 . 101.72(14) yes
S1 . Ga1 . N3 . 149.79(13) yes
S2 . Ga1 . N3 . 84.45(13) yes
N1 . Ga1 . N3 . 87.36(17) yes
Cl2 . Ga2 . S3 . 103.67(7) yes
Cl2 . Ga2 . S4 . 107.16(7) yes
S3 . Ga2 . S4 . 106.47(6) yes
Cl2 . Ga2 . N7 . 106.36(16) yes
S3 . Ga2 . N7 . 67.24(14) yes
S4 . Ga2 . N7 . 146.41(17) yes
Cl2 . Ga2 . N9 . 101.3(2) yes
S3 . Ga2 . N9 . 148.2(2) yes
S4 . Ga2 . N9 . 84.35(17) yes
N7 . Ga2 . N9 . 87.0(2) yes
Ga1 . S1 . C1 . 74.79(18) yes
Ga1 . S2 . C4 . 92.6(2) yes
Ga2 . S3 . C18 . 76.6(2) yes
Ga2 . S4 . C15 . 97.0(8) yes
Ga2 . S4 . C404 . 90.6(4) yes
C15 . S4 . C404 . 29.1(9) yes
Ga1 . N1 . N2 . 135.9(3) yes
Ga1 . N1 . C1 . 106.5(3) yes
N2 . N1 . C1 . 117.0(4) yes
N1 . N2 . C2 . 114.7(4) yes
Ga1 . N3 . N4 . 118.5(3) yes
Ga1 . N3 . C3 . 123.6(3) yes
N4 . N3 . C3 . 117.8(4) yes
N3 . N4 . C4 . 112.5(5) yes
C1 . N5 . C101 . 125.0(5) yes
C1 . N5 . H7 . 119.0 no
C101 . N5 . H7 . 116.0 no
C4 . N6 . C204 . 122.7(6) yes
C4 . N6 . H4 . 119.3 no
C204 . N6 . H4 . 118.0 no
Ga2 . N7 . N8 . 136.4(4) yes
Ga2 . N7 . C18 . 106.5(4) yes
N8 . N7 . C18 . 116.5(5) yes
N7 . N8 . C17 . 112.2(5) yes
Ga2 . N9 . N10 . 115.4(5) yes
Ga2 . N9 . N13 . 120.6(8) yes
Ga2 . N9 . C16 . 124.3(5) yes
N10 . N9 . C16 . 118.4(6) yes
N13 . N9 . C16 . 112.7(9) yes
N9 . N10 . N13 . 78.3(19) yes
N9 . N10 . C15 . 100.5(11) yes
N13 . N10 . C15 . 54.7(19) yes
N9 . N10 . C404 . 113.3(8) yes
N13 . N10 . C404 . 87.8(19) yes
C15 . N10 . C404 . 33.1(10) yes
N14 . N11 . C15 . 48.4(12) yes
N14 . N11 . C404 . 77.6(11) yes
C15 . N11 . C404 . 29.3(9) yes
N14 . N11 . C304 . 104.5(10) yes
C15 . N11 . C304 . 125.0(10) yes
C404 . N11 . C304 . 123.4(9) yes
N14 . N11 . H3 . 108.4 no
C15 . N11 . H3 . 114.4 no
C404 . N11 . H3 . 111.9 no
C304 . N11 . H3 . 120.0 no
C18 . N12 . C301 . 124.9(5) yes
C18 . N12 . H1 . 116.6 no
C301 . N12 . H1 . 118.5 no
N9 . N13 . N10 . 70.1(18) yes
N9 . N13 . C15 . 113.0(16) yes
N10 . N13 . C15 . 97(2) yes
N9 . N13 . C404 . 100.2(13) yes
N10 . N13 . C404 . 61.5(17) yes
C15 . N13 . C404 . 35.7(13) yes
N11 . N14 . C15 . 80.4(17) yes
N11 . N14 . C404 . 49.6(9) yes
N11 . N14 . C405 . 111.0(14) yes
C15 . N14 . C405 . 127.4(20) yes
C404 . N14 . C405 . 129.1(15) yes
C15 . N14 . H6 . 115.6 no
C404 . N14 . H6 . 105.2 no
C405 . N14 . H6 . 117.0 no
S1 . C1 . N1 . 110.1(4) yes
S1 . C1 . N5 . 127.7(4) yes
N1 . C1 . N5 . 122.2(5) yes
N2 . C2 . C3 . 130.3(4) yes
N2 . C2 . C5 . 122.3(4) yes
C3 . C2 . C5 . 107.2(4) yes
C2 . C3 . N3 . 124.2(4) yes
C2 . C3 . C12 . 106.8(4) yes
N3 . C3 . C12 . 128.9(5) yes
S2 . C4 . N6 . 114.8(5) yes
S2 . C4 . N4 . 126.7(4) yes
N6 . C4 . N4 . 118.4(6) yes
C2 . C5 . C6 . 133.5(4) yes
C2 . C5 . C13 . 106.7(4) yes
C6 . C5 . C13 . 119.9(5) yes
C5 . C6 . C7 . 118.1(5) yes
C5 . C6 . H61 . 121.2 no
C7 . C6 . H61 . 120.8 no
C6 . C7 . C8 . 122.8(5) yes
C6 . C7 . H71 . 118.8 no
C8 . C7 . H71 . 118.4 no
C7 . C8 . C14 . 120.2(5) yes
C7 . C8 . H81 . 120.9 no
C14 . C8 . H81 . 119.0 no
C10 . C9 . C14 . 120.5(5) yes
C10 . C9 . H91 . 120.5 no
C14 . C9 . H91 . 119.1 no
C9 . C10 . C11 . 122.4(5) yes
C9 . C10 . H101 . 118.4 no
C11 . C10 . H101 . 119.2 no
C10 . C11 . C12 . 118.7(5) yes
C10 . C11 . H111 . 120.4 no
C12 . C11 . H111 . 120.9 no
C3 . C12 . C11 . 134.7(5) yes
C3 . C12 . C13 . 105.8(4) yes
C11 . C12 . C13 . 119.4(5) yes
C12 . C13 . C5 . 113.4(4) yes
C12 . C13 . C14 . 123.3(5) yes
C5 . C13 . C14 . 123.2(5) yes
C9 . C14 . C8 . 128.5(5) yes
C9 . C14 . C13 . 115.7(5) yes
C8 . C14 . C13 . 115.8(5) yes
N10 . C15 . S4 . 110.6(15) yes
N10 . C15 . N14 . 115.2(18) yes
S4 . C15 . N14 . 120.0(17) yes
S4 . C15 . N13 . 124.8(18) yes
N14 . C15 . N13 . 113.8(19) yes
N10 . C15 . N11 . 84.2(14) yes
S4 . C15 . N11 . 99.7(14) yes
N14 . C15 . N11 . 51.1(13) yes
N13 . C15 . N11 . 104.3(18) yes
N10 . C15 . C404 . 54.8(16) yes
S4 . C15 . C404 . 78.5(18) yes
N14 . C15 . C404 . 98(3) yes
N13 . C15 . C404 . 83(2) yes
N9 . C16 . C17 . 123.6(5) yes
N9 . C16 . C19 . 127.8(6) yes
C17 . C16 . C19 . 108.6(5) yes
C16 . C17 . N8 . 133.1(5) yes
C16 . C17 . C26 . 107.3(5) yes
N8 . C17 . C26 . 119.5(6) yes
S3 . C18 . N7 . 108.6(4) yes
S3 . C18 . N12 . 125.6(4) yes
N7 . C18 . N12 . 125.8(5) yes
C16 . C19 . C20 . 136.4(6) yes
C16 . C19 . C27 . 103.9(5) yes
C20 . C19 . C27 . 119.7(5) yes
C19 . C20 . C21 . 117.2(6) yes
C19 . C20 . H201 . 122.1 no
C21 . C20 . H201 . 120.6 no
C20 . C21 . C22 . 123.9(5) yes
C20 . C21 . H211 . 117.6 no
C22 . C21 . H211 . 118.4 no
C21 . C22 . C28 . 118.9(5) yes
C21 . C22 . H221 . 121.1 no
C28 . C22 . H221 . 120.1 no
C24 . C23 . C28 . 120.2(5) yes
C24 . C23 . H231 . 120.5 no
C28 . C23 . H231 . 119.3 no
C23 . C24 . C25 . 122.2(6) yes
C23 . C24 . H241 . 118.5 no
C25 . C24 . H241 . 119.3 no
C24 . C25 . C26 . 118.6(6) yes
C24 . C25 . H251 . 121.7 no
C26 . C25 . H251 . 119.7 no
C17 . C26 . C25 . 134.2(5) yes
C17 . C26 . C27 . 106.4(5) yes
C25 . C26 . C27 . 119.4(5) yes
C26 . C27 . C19 . 113.8(5) yes
C26 . C27 . C28 . 122.6(5) yes
C19 . C27 . C28 . 123.6(5) yes
N13 . C404 . S4 . 111.6(11) yes
N13 . C404 . N14 . 88.0(12) yes
S4 . C404 . N14 . 99.8(9) yes
N13 . C404 . N11 . 120.0(11) yes
S4 . C404 . N11 . 117.7(8) yes
S4 . C404 . N10 . 124.6(9) yes
N14 . C404 . N10 . 110.7(11) yes
N11 . C404 . N10 . 117.7(10) yes
S4 . C404 . C15 . 72.5(17) yes
N14 . C404 . C15 . 50.9(18) yes
N11 . C404 . C15 . 104(2) yes
N10 . C404 . C15 . 92.1(19) yes
C23 . C28 . C22 . 126.5(5) yes
C23 . C28 . C27 . 116.9(5) yes
C22 . C28 . C27 . 116.6(5) yes
N5 . C101 . C102 . 110.1(6) yes
N5 . C101 . C104 . 115.4(6) yes
N5 . C101 . H1011 . 109.3 no
C102 . C101 . H1011 . 134.4 no
C104 . C101 . H1011 . 107.6 no
N5 . C101 . H1012 . 109.4 no
C102 . C101 . H1012 . 80.1 no
C104 . C101 . H1012 . 107.5 no
H1011 . C101 . H1012 . 107.3 no
N5 . C101 . H1013 . 93.6 no
C102 . C101 . H1013 . 118.3 no
C104 . C101 . H1013 . 143.4 no
H1011 . C101 . H1013 . 80.9 no
H1012 . C101 . H1013 . 38.2 no
N5 . C101 . H1014 . 69.1 no
C102 . C101 . H1014 . 121.4 no
C104 . C101 . H1014 . 92.0 no
H1011 . C101 . H1014 . 55.8 no
H1012 . C101 . H1014 . 158.1 no
H1013 . C101 . H1014 . 120.3 no
C101 . C102 . C103 . 128.6(11) yes
C101 . C102 . C104 . 73.8(4) yes
C103 . C102 . C104 . 145.1(15) yes
C101 . C102 . H1041 . 129.0 no
C103 . C102 . H1041 . 98.9 no
C104 . C102 . H1041 . 76.2 no
C101 . C102 . H1021 . 114.6 no
C103 . C102 . H1021 . 116.8 no
C104 . C102 . H1021 . 50.3 no
C102 . C103 . H1031 . 122.9 no
C102 . C103 . H1032 . 124.5 no
H1031 . C103 . H1032 . 112.5 no
C101 . C104 . C102 . 73.5(4) yes
C101 . C104 . C105 . 127.3(11) yes
C102 . C104 . C105 . 143.4(17) yes
C101 . C104 . H1041 . 112.5 no
C105 . C104 . H1041 . 120.2 no
C101 . C104 . H1021 . 133.3 no
C102 . C104 . H1021 . 76.6 no
C105 . C104 . H1021 . 97.8 no
H1041 . C104 . H1021 . 25.6 no
C104 . C105 . H1051 . 131.2 no
C104 . C105 . H1052 . 116.6 no
H1051 . C105 . H1052 . 112.1 no
N6 . C204 . C205 . 110.5(7) yes
N6 . C204 . H2041 . 110.6 no
C205 . C204 . H2041 . 108.0 no
N6 . C204 . H2042 . 110.5 no
C205 . C204 . H2042 . 108.7 no
H2041 . C204 . H2042 . 108.5 no
C204 . C205 . C206 . 127.1(8) yes
C204 . C205 . H2051 . 115.5 no
C206 . C205 . H2051 . 117.4 no
C205 . C206 . H2061 . 120.9 no
C205 . C206 . H2062 . 124.9 no
H2061 . C206 . H2062 . 112.3 no
N12 . C301 . C302 . 113.8(8) yes
N12 . C301 . C402 . 112.7(7) yes
C302 . C301 . C402 . 23.7(7) yes
N12 . C301 . H2 . 111.3 no
C302 . C301 . H2 . 112.1 no
C402 . C301 . H2 . 92.2 no
N12 . C301 . H5 . 112.2 no
C302 . C301 . H5 . 103.7 no
C402 . C301 . H5 . 122.5 no
H2 . C301 . H5 . 103.0 no
C301 . C302 . C303 . 160.1(15) yes
C301 . C302 . C403 . 100.6(10) yes
C303 . C302 . C403 . 85.8(11) yes
C301 . C302 . H3021 . 93.8 no
C303 . C302 . H3021 . 84.7 no
C403 . C302 . H3021 . 161.0 no
C301 . C302 . H4021 . 134.8 no
C303 . C302 . H4021 . 62.2 no
C403 . C302 . H4021 . 94.8 no
H3021 . C302 . H4021 . 66.2 no
C302 . C303 . H3031 . 145.5 no
C402 . C303 . H3031 . 143.6 no
H3031 . C303 . H3032 . 103.1 no
H3031 . C303 . H4021 . 107.8 no
H3032 . C303 . H4021 . 109.1 no
N11 . C304 . C305 . 112.0(9) yes
N11 . C304 . H3052 . 125.0 no
C305 . C304 . H3052 . 43.0 no
N11 . C304 . H3041 . 108.0 no
C305 . C304 . H3041 . 108.3 no
H3052 . C304 . H3041 . 125.4 no
N11 . C304 . H3042 . 109.0 no
C305 . C304 . H3042 . 109.0 no
H3041 . C304 . H3042 . 110.4 no
C304 . C305 . C306 . 125.8(9) yes
C304 . C305 . C405 . 103.7(12) yes
C306 . C305 . C405 . 114.3(12) yes
C304 . C305 . H3051 . 116.4 no
C306 . C305 . H3051 . 117.8 no
C306 . C305 . H3052 . 123.6 no
C405 . C305 . H3052 . 122.1 no
H3051 . C305 . H3052 . 103.2 no
C305 . C306 . H3061 . 121.7 no
C305 . C306 . H3062 . 120.2 no
H3061 . C306 . H3062 . 118.0 no
C303 . C402 . C301 . 122.6(10) yes
C301 . C402 . C403 . 129.8(12) yes
C301 . C402 . H4021 . 113.1 no
C403 . C402 . H4021 . 117.1 no
C302 . C403 . H4031 . 118.0 no
C402 . C403 . H4031 . 126.1 no
C302 . C403 . H4032 . 122.3 no
C402 . C403 . H4032 . 117.4 no
H4031 . C403 . H4032 . 116.0 no
N14 . C405 . C305 . 108.3(16) yes
N14 . C405 . H4051 . 112.7 no
C305 . C405 . H4051 . 111.2 no
N14 . C405 . H4052 . 109.1 no
C305 . C405 . H4052 . 109.3 no
H4051 . C405 . H4052 . 106.3 no
N14 . C405 . H3051 . 114.7 no
H4051 . C405 . H3051 . 131.7 no

loop_
_geom_bond_atom_site_label_1
_geom_bond_site_symmetry_1
_geom_bond_atom_site_label_2
_geom_bond_site_symmetry_2
_geom_bond_distance
_geom_bond_publ_flag
Ga1 . Cl1 . 2.2363(15) yes
Ga1 . S1 . 2.5270(16) yes
Ga1 . S2 . 2.2599(15) yes
Ga1 . N1 . 1.935(4) yes
Ga1 . N3 . 2.035(4) yes
Ga2 . Cl2 . 2.2193(19) yes
Ga2 . S3 . 2.5015(17) yes
Ga2 . S4 . 2.2843(17) yes
Ga2 . N7 . 1.976(5) yes
Ga2 . N9 . 2.020(5) yes
S1 . C1 . 1.735(6) yes
S2 . C4 . 1.763(7) yes
S3 . C18 . 1.735(6) yes
S4 . C15 . 1.74(2) yes
S4 . C404 . 1.788(11) yes
N1 . N2 . 1.358(6) yes
N1 . C1 . 1.362(6) yes
N2 . C2 . 1.305(6) yes
N3 . N4 . 1.362(6) yes
N3 . C3 . 1.308(6) yes
N4 . C4 . 1.310(8) yes
N5 . C1 . 1.305(8) yes
N5 . C101 . 1.478(7) yes
N5 . H7 . 0.977 no
N6 . C4 . 1.329(8) yes
N6 . C204 . 1.440(10) yes
N6 . H4 . 0.880 no
N7 . N8 . 1.350(7) yes
N7 . C18 . 1.352(7) yes
N8 . C17 . 1.321(7) yes
N9 . N10 . 1.386(11) yes
N9 . N13 . 1.44(2) yes
N9 . C16 . 1.317(8) yes
N10 . N13 . 0.77(2) yes
N10 . C15 . 1.62(3) yes
N10 . C404 . 1.326(14) yes
N11 . N14 . 1.39(2) yes
N11 . C15 . 1.76(3) yes
N11 . C404 . 1.330(15) yes
N11 . C304 . 1.479(14) yes
N11 . H3 . 0.911 no
N12 . C18 . 1.318(8) yes
N12 . C301 . 1.443(8) yes
N12 . H1 . 0.888 no
N13 . C15 . 1.33(3) yes
N13 . C404 . 1.51(2) yes
N14 . C15 . 1.34(3) yes
N14 . C404 . 1.71(2) yes
N14 . C405 . 1.47(3) yes
N14 . H6 . 1.034 no
C2 . C3 . 1.485(7) yes
C2 . C5 . 1.464(7) yes
C3 . C12 . 1.486(7) yes
C5 . C6 . 1.361(7) yes
C5 . C13 . 1.404(7) yes
C6 . C7 . 1.414(7) yes
C6 . H61 . 0.950 no
C7 . C8 . 1.373(8) yes
C7 . H71 . 0.954 no
C8 . C14 . 1.421(8) yes
C8 . H81 . 0.939 no
C9 . C10 . 1.361(9) yes
C9 . C14 . 1.436(8) yes
C9 . H91 . 0.934 no
C10 . C11 . 1.418(8) yes
C10 . H101 . 0.939 no
C11 . C12 . 1.368(7) yes
C11 . H111 . 0.955 no
C12 . C13 . 1.405(7) yes
C13 . C14 . 1.408(7) yes
C15 . C404 . 0.89(3) yes
C16 . C17 . 1.457(9) yes
C16 . C19 . 1.498(7) yes
C17 . C26 . 1.458(8) yes
C19 . C20 . 1.363(8) yes
C19 . C27 . 1.410(8) yes
C20 . C21 . 1.419(8) yes
C20 . H201 . 0.956 no
C21 . C22 . 1.376(9) yes
C21 . H211 . 0.962 no
C22 . C28 . 1.422(9) yes
C22 . H221 . 0.955 no
C23 . C24 . 1.375(10) yes
C23 . C28 . 1.430(9) yes
C23 . H231 . 0.946 no
C24 . C25 . 1.407(9) yes
C24 . H241 . 0.950 no
C25 . C26 . 1.383(9) yes
C25 . H251 . 0.949 no
C26 . C27 . 1.416(8) yes
C27 . C28 . 1.393(7) yes
C101 . C102 . 1.458(2) yes
C101 . C104 . 1.460(2) yes
C101 . H1011 . 1.006 no
C101 . H1012 . 1.021 no
C101 . H1013 . 1.016 no
C101 . H1014 . 0.981 no
C102 . C103 . 1.286(2) yes
C102 . C104 . 0.821(15) yes
C102 . H1041 . 0.811 no
C102 . H1021 . 0.999 no
C103 . H1031 . 1.053 no
C103 . H1032 . 1.029 no
C104 . C105 . 1.287(2) yes
C104 . H1041 . 1.007 no
C104 . H1021 . 0.791 no
C105 . H1051 . 0.907 no
C105 . H1052 . 1.051 no
C204 . C205 . 1.458(2) yes
C204 . H2041 . 1.006 no
C204 . H2042 . 1.006 no
C205 . C206 . 1.287(2) yes
C205 . H2051 . 0.970 no
C206 . H2061 . 1.014 no
C206 . H2062 . 0.999 no
C301 . C302 . 1.458(2) yes
C301 . C402 . 1.459(2) yes
C301 . H2 . 0.994 no
C301 . H5 . 0.971 no
C302 . C303 . 1.285(2) yes
C302 . C403 . 1.763(18) yes
C302 . H3021 . 1.181 no
C302 . H4021 . 0.813 no
C303 . H3031 . 0.887 no
C303 . H3032 . 1.300 no
C303 . H4021 . 1.157 no
C304 . C305 . 1.458(2) yes
C304 . H3052 . 0.944 no
C304 . H3041 . 0.999 no
C304 . H3042 . 0.989 no
C305 . C306 . 1.285(2) yes
C305 . C405 . 1.458(2) yes
C305 . H3051 . 1.008 no
C305 . H3052 . 1.003 no
C306 . H3061 . 0.986 no
C306 . H3062 . 0.986 no
C402 . C403 . 1.286(2) yes
C402 . H4021 . 1.057 no
C403 . H4031 . 0.988 no
C403 . H4032 . 1.054 no
C405 . H4051 . 1.006 no
C405 . H4052 . 1.035 no
C405 . H3051 . 1.020 no

loop_
_platon_squeeze_void_nr
_platon_squeeze_void_average_x
_platon_squeeze_void_average_y
_platon_squeeze_void_average_z
_platon_squeeze_void_volume
_platon_squeeze_void_count_electrons
1 0.083 0.569 0.681 7.3 0.0
2 0.500 0.500 0.000 611.6 -9.2
3 0.917 0.431 0.319 7.3 0.0
